data_7715612
loop_
_publ_author_name
'Brook, David J. R.'
'DaRos, Jeffrey'
'Ponnekanti, Aamani'
'Agrestini, Stefano'
'Pellegrin, Eric'

_publ_section_title
;
 Spectroscopic and thermodynamic characterization of a cobalt-verdazyl
 valence tautomeric system. influence of crystal structure, solvent and
 counterion.
;
_journal_issue 17
_journal_name_full 'Dalton transactions (Cambridge, England : 2003)'
_journal_page_first 7536
_journal_page_last 7545
_journal_paper_doi 10.1039/d4dt00465e
_journal_volume 53
_journal_year 2024
_chemical_formula_moiety '4(F3 Sb0.5), C30 H30 Co N12 O2, 0.5(C H2 Cl2)'
_chemical_formula_sum 'C30.5 H31 Cl Co F12 N12 O2 Sb2'
_chemical_formula_weight 1163.55
_space_group_crystal_system monoclinic
_space_group_IT_number 14
_space_group_name_Hall '-P 2ybc'
_space_group_name_H-M_alt 'P 1 21/c 1'
_atom_sites_solution_hydrogens geom
_atom_sites_solution_primary dual
_audit_creation_date 2024-02-13
_audit_creation_method
;
Olex2 1.5
(compiled 2023.08.24 svn.re1ec1418 for OlexSys, GUI svn.r6817)
;
_audit_update_record
;
2024-02-14 deposited with the CCDC.	2024-04-02 downloaded from the CCDC.
;
_cell_angle_alpha 90
_cell_angle_beta 103.842(2)
_cell_angle_gamma 90
_cell_formula_units_Z 4
_cell_length_a 9.1759(10)
_cell_length_b 28.242(3)
_cell_length_c 15.6923(16)
_cell_measurement_reflns_used 9374
_cell_measurement_temperature 150.0
_cell_volume 3948.5(7)
_computing_cell_refinement 'SAINT V8.40B (?, 2016)'
_computing_data_reduction 'SAINT V8.40B (?, 2016)'
_computing_molecular_graphics 'Olex2 1.5 (Dolomanov et al., 2009)'
_computing_publication_material 'Olex2 1.5 (Dolomanov et al., 2009)'
_computing_structure_refinement 'SHELXL 2018/3 (Sheldrick, 2015)'
_computing_structure_solution 'ShelXT (Sheldrick, 2015)'
_diffrn_ambient_temperature 150.0
_diffrn_detector 'Bruker Photon II area detector'
_diffrn_detector_type 'CCD area detector'
_diffrn_measured_fraction_theta_full 0.999
_diffrn_measured_fraction_theta_max 0.994
_diffrn_measurement_device 'three-circle diffractometer'
_diffrn_measurement_device_type 'Bruker Quest Eco'
_diffrn_measurement_method '\w amd \f scans'
_diffrn_radiation_monochromator 'mirror optics'
_diffrn_radiation_probe x-ray
_diffrn_radiation_type MoK\a
_diffrn_radiation_wavelength 0.71073
_diffrn_reflns_av_R_equivalents 0.0653
_diffrn_reflns_av_unetI/netI 0.0258
_diffrn_reflns_Laue_measured_fraction_full 0.999
_diffrn_reflns_Laue_measured_fraction_max 0.994
_diffrn_reflns_limit_h_max 13
_diffrn_reflns_limit_h_min -13
_diffrn_reflns_limit_k_max 40
_diffrn_reflns_limit_k_min -40
_diffrn_reflns_limit_l_max 22
_diffrn_reflns_limit_l_min -22
_diffrn_reflns_number 174486
_diffrn_reflns_point_group_measured_fraction_full 0.999
_diffrn_reflns_point_group_measured_fraction_max 0.994
_diffrn_reflns_theta_full 25.242
_diffrn_reflns_theta_max 30.644
_diffrn_reflns_theta_min 2.286
_diffrn_source 'sealed X-ray tube'
_diffrn_source_current 20.0
_diffrn_source_power 0.9
_diffrn_source_target Mo
_diffrn_source_type 'Bruker Quest Eco'
_diffrn_source_voltage 45.0
_exptl_absorpt_coefficient_mu 1.947
_exptl_absorpt_correction_T_max 0.7461
_exptl_absorpt_correction_T_min 0.6034
_exptl_absorpt_process_details
;
SADABS-2016/2 (Bruker,2016) was used for absorption correction.
wR2(int) was 0.0830 before and 0.0683 after correction.
The Ratio of minimum to maximum transmission is 0.8087.
The \l/2 correction factor is Not present.
;
_exptl_crystal_colour green
_exptl_crystal_colour_primary green
_exptl_crystal_density_diffrn 1.957
_exptl_crystal_description needle
_exptl_crystal_F_000 2272
_exptl_crystal_size_max 0.4
_exptl_crystal_size_mid 0.1
_exptl_crystal_size_min 0.1
_refine_diff_density_max 1.477
_refine_diff_density_min -1.491
_refine_diff_density_rms 0.194
_refine_ls_extinction_method none
_refine_ls_goodness_of_fit_ref 1.251
_refine_ls_hydrogen_treatment constr
_refine_ls_matrix_type full
_refine_ls_number_parameters 596
_refine_ls_number_reflns 12145
_refine_ls_number_restraints 74
_refine_ls_restrained_S_all 1.251
_refine_ls_R_factor_all 0.0740
_refine_ls_R_factor_gt 0.0636
_refine_ls_shift/su_max 0.000
_refine_ls_shift/su_mean 0.000
_refine_ls_structure_factor_coef Fsqd
_refine_ls_weighting_details 'w=1/[\s^2^(Fo^2^)+(0.0524P)^2^+21.1172P] where P=(Fo^2^+2Fc^2^)/3'
_refine_ls_weighting_scheme calc
_refine_ls_wR_factor_gt 0.1568
_refine_ls_wR_factor_ref 0.1676
_reflns_Friedel_coverage 0.000
_reflns_number_gt 10571
_reflns_number_total 12145
_reflns_threshold_expression 'I > 2\s(I)'
_cod_data_source_file d4dt00465e2.cif
_cod_data_source_block db_nov_16_2020b_0m
_cod_depositor_comments 'Adding full bibliography for 7715611--7715614.cif.'
_cod_original_formula_sum 'C30.50 H31 Cl Co F12 N12 O2 Sb2'
_cod_database_code 7715612
_shelx_shelxl_version_number 2018/3
_shelx_space_group_comment
;
The symmetry employed for this shelxl refinement is uniquely defined
by the following loop, which should always be used as a source of
symmetry information in preference to the above space-group names.
They are only intended as comments.
;
_shelx_estimated_absorpt_t_max 0.829
_shelx_estimated_absorpt_t_min 0.510
_olex2_refinement_description
;
1. Fixed Uiso
 At 1.2 times of:
  All C(H) groups, All C(H,H) groups
 At 1.5 times of:
  All C(H,H,H) groups
2. Restrained distances
 Sb3-F10 = Sb3-F11 = Sb3-F12 = Sb3-F13 = Sb3-F14 = Sb3-F15
 1.86 with sigma of 0.02
 C31-Cl1 = C31-Cl2
 1.77 with sigma of 0.02
 F10-F11 = F10-F13 = F10-F14 = F10-F15
 2.63 with sigma of 0.04
 F11-F12 = F11-F13 = F11-F15
 2.63 with sigma of 0.04
 F12-F13 = F12-F14 = F12-F15
 2.63 with sigma of 0.04
 F13-F14 = F14-F15
 2.63 with sigma of 0.04
3. Uiso/Uaniso restraints and constraints
Uanis(F10) \\sim Ueq, Uanis(F11) \\sim Ueq, Uanis(F12) \\sim Ueq, Uanis(F13)
\\sim Ueq, Uanis(F14) \\sim Ueq, Uanis(F15) \\sim Ueq: with sigma of 0.1 and
sigma for terminal atoms of 0.2
Uanis(C31) \\sim Ueq, Uanis(Cl1) \\sim Ueq, Uanis(Cl2) \\sim Ueq: with sigma of
0.1 and sigma for terminal atoms of 0.2
4. Others
 Fixed Sof: Sb3(0.5) F14(0.5) F10(0.5) F11(0.5) F12(0.5) F13(0.5) F15(0.5)
 Cl1(0.5) Cl2(0.5) C31(0.5) H31A(0.5) H31B(0.5)
5.a Ternary CH refined with riding coordinates:
 C13(H13), C28(H28)
5.b Secondary CH2 refined with riding coordinates:
 C31(H31A,H31B)
5.c Aromatic/amide H refined with riding coordinates:
 C12(H12), C4(H4), C22(H22), C11(H11), C9(H9), C27(H27), C25(H25), C19(H19),
 C7(H7), C10(H10), C6(H6), C21(H21), C24(H24), C5(H5), C20(H20), C26(H26)
5.d Idealised Me refined as rotating group:
 C14(H14A,H14B,H14C), C15(H15A,H15B,H15C), C29(H29A,H29B,H29C), C30(H30A,H30B,
 H30C)
;
_olex2_submission_special_instructions 'No special instructions were received'

loop_
_space_group_symop_operation_xyz
'x, y, z'
'-x, y+1/2, -z+1/2'
'-x, -y, -z'
'x, -y-1/2, z-1/2'

loop_
_atom_site_label
_atom_site_type_symbol
_atom_site_fract_x
_atom_site_fract_y
_atom_site_fract_z
_atom_site_U_iso_or_equiv
_atom_site_adp_type
_atom_site_occupancy
_atom_site_site_symmetry_order
_atom_site_calc_flag
_atom_site_refinement_flags_posn
_atom_site_refinement_flags_adp
_atom_site_refinement_flags_occupancy
_atom_site_disorder_assembly
_atom_site_disorder_group
Sb2 Sb 1.000000 0.500000 0.000000 0.02494(10) Uani 1 2 d S . P . .
Sb1 Sb 0.40065(4) 0.75946(2) -0.07574(2) 0.03292(10) Uani 1 1 d . . . . .
Co03 Co 0.82182(7) 0.64188(2) 0.24509(4) 0.02017(13) Uani 1 1 d . . . . .
Sb3 Sb 0.49350(15) 0.54583(5) 0.62127(7) 0.0480(3) Uani 0.5 1 d D . P A 1
F8 F 0.8223(4) 0.52499(13) 0.0223(2) 0.0375(7) Uani 1 1 d . . . . .
F7 F 0.9993(4) 0.54665(13) -0.0841(3) 0.0440(8) Uani 1 1 d . . . . .
F5 F 0.5733(4) 0.79422(14) -0.0265(3) 0.0466(9) Uani 1 1 d . . . . .
O1 O 0.7447(4) 0.61959(13) -0.0859(2) 0.0279(7) Uani 1 1 d . . . . .
F6 F 0.3747(4) 0.74672(15) 0.0368(2) 0.0486(10) Uani 1 1 d . . . . .
F9 F 0.8901(4) 0.46036(14) -0.0872(3) 0.0481(9) Uani 1 1 d . . . . .
F4 F 0.2849(5) 0.81397(15) -0.0814(3) 0.0500(9) Uani 1 1 d . . . . .
F3 F 0.4290(5) 0.77278(18) -0.1871(3) 0.0588(11) Uani 1 1 d . . . . .
N6 N 0.9684(4) 0.65673(13) 0.1734(3) 0.0212(7) Uani 1 1 d . . . . .
F2 F 0.2265(5) 0.72553(17) -0.1260(3) 0.0595(11) Uani 1 1 d . . . . .
F14 F 0.365(2) 0.5076(9) 0.6629(12) 0.195(17) Uani 0.5 1 d D U P A 1
N2 N 0.7767(4) 0.62765(13) 0.0628(2) 0.0193(7) Uani 1 1 d . . . . .
F1 F 0.5140(5) 0.70396(15) -0.0672(3) 0.0606(12) Uani 1 1 d . . . . .
N12 N 0.7611(5) 0.70798(14) 0.2456(3) 0.0238(7) Uani 1 1 d . . . . .
N5 N 0.6358(5) 0.62039(14) 0.2744(3) 0.0249(8) Uani 1 1 d . . . . .
N1 N 0.7138(4) 0.62380(15) 0.1326(2) 0.0238(8) Uani 1 1 d . . . . .
N11 N 0.9139(5) 0.58036(14) 0.2836(3) 0.0240(7) Uani 1 1 d . . . . .
N4 N 0.4932(4) 0.59089(15) 0.0463(3) 0.0242(8) Uani 1 1 d . . . . .
N3 N 0.5527(4) 0.59775(14) -0.0241(2) 0.0225(7) Uani 1 1 d . . . . .
N7 N 0.9410(5) 0.66031(14) 0.3548(3) 0.0283(9) Uani 1 1 d . . . . .
O2 O 0.8987(6) 0.74848(16) 0.5116(3) 0.0470(11) Uani 1 1 d . . . . .
N8 N 0.8847(5) 0.70053(15) 0.3902(3) 0.0291(9) Uani 1 1 d . . . . .
N10 N 1.0078(7) 0.62799(16) 0.4993(3) 0.0379(11) Uani 1 1 d . . . . .
C8 C 0.9252(5) 0.64490(15) 0.0874(3) 0.0200(8) Uani 1 1 d . . . . .
N9 N 0.9934(7) 0.67297(17) 0.5302(3) 0.0443(14) Uani 1 1 d . . . . .
C2 C 0.5776(5) 0.60541(15) 0.1213(3) 0.0197(8) Uani 1 1 d . . . . .
C3 C 0.5324(5) 0.60242(16) 0.2053(3) 0.0223(8) Uani 1 1 d . . . . .
C12 C 1.1053(6) 0.67590(18) 0.2040(3) 0.0281(9) Uani 1 1 d . . . . .
H12 H 1.136236 0.684593 0.264076 0.034 Uiso 1 1 calc R U . . .
C4 C 0.3986(6) 0.58392(19) 0.2137(4) 0.0294(10) Uani 1 1 d . . . . .
H4 H 0.328580 0.571030 0.164559 0.035 Uiso 1 1 calc R U . . .
C17 C 0.9771(6) 0.62366(18) 0.4138(3) 0.0277(9) Uani 1 1 d . . . . .
C23 C 0.8063(6) 0.72984(17) 0.3245(3) 0.0260(9) Uani 1 1 d . . . . .
C1 C 0.6954(5) 0.61492(15) -0.0222(3) 0.0206(8) Uani 1 1 d . . . . .
C16 C 0.9252(6) 0.70996(18) 0.4793(3) 0.0294(10) Uani 1 1 d . . . . .
C18 C 0.9831(6) 0.57869(17) 0.3701(3) 0.0270(9) Uani 1 1 d . . . . .
C22 C 0.9154(6) 0.54074(18) 0.2351(4) 0.0303(10) Uani 1 1 d . . . . .
H22 H 0.868679 0.541535 0.174161 0.036 Uiso 1 1 calc R U . . .
C11 C 1.2007(6) 0.68312(19) 0.1502(4) 0.0316(10) Uani 1 1 d . . . . .
H11 H 1.295388 0.697767 0.172495 0.038 Uiso 1 1 calc R U . . .
C9 C 1.0190(6) 0.64940(17) 0.0306(3) 0.0266(9) Uani 1 1 d . . . . .
H9 H 0.988140 0.639347 -0.028767 0.032 Uiso 1 1 calc R U . . .
C27 C 0.6846(6) 0.73308(19) 0.1766(3) 0.0298(10) Uani 1 1 d . . . . .
H27 H 0.654423 0.717909 0.121165 0.036 Uiso 1 1 calc R U . . .
C25 C 0.6921(7) 0.8020(2) 0.2645(4) 0.0377(12) Uani 1 1 d . . . . .
H25 H 0.666197 0.834138 0.270943 0.045 Uiso 1 1 calc R U . . .
C19 C 1.0520(7) 0.53839(19) 0.4107(4) 0.0360(12) Uani 1 1 d . . . . .
H19 H 1.098916 0.538327 0.471616 0.043 Uiso 1 1 calc R U . . .
C7 C 0.6038(7) 0.62074(19) 0.3535(3) 0.0303(10) Uani 1 1 d . . . . .
H7 H 0.675883 0.633016 0.402365 0.036 Uiso 1 1 calc R U . . .
C10 C 1.1588(6) 0.66902(19) 0.0634(4) 0.0313(10) Uani 1 1 d . . . . .
H10 H 1.226185 0.672839 0.026454 0.038 Uiso 1 1 calc R U . . .
C13 C 0.4581(6) 0.58107(19) -0.1101(3) 0.0304(11) Uani 1 1 d . . . . .
H13 H 0.503195 0.593165 -0.157989 0.036 Uiso 1 1 calc R U . . .
C6 C 0.4706(7) 0.60394(19) 0.3659(4) 0.0347(11) Uani 1 1 d . . . . .
H6 H 0.449278 0.605709 0.422115 0.042 Uiso 1 1 calc R U . . .
C21 C 0.9823(7) 0.4993(2) 0.2712(4) 0.0390(12) Uani 1 1 d . . . . .
H21 H 0.981428 0.472044 0.235563 0.047 Uiso 1 1 calc R U . . .
C24 C 0.7731(7) 0.77704(19) 0.3354(3) 0.0326(11) Uani 1 1 d . . . . .
H24 H 0.805899 0.791915 0.391031 0.039 Uiso 1 1 calc R U . . .
C5 C 0.3683(7) 0.5846(2) 0.2968(4) 0.0360(12) Uani 1 1 d . . . . .
H5 H 0.277130 0.571737 0.305290 0.043 Uiso 1 1 calc R U . . .
C20 C 1.0510(8) 0.4979(2) 0.3600(4) 0.0422(13) Uani 1 1 d . . . . .
H20 H 1.096800 0.469507 0.386047 0.051 Uiso 1 1 calc R U . . .
C26 C 0.6483(7) 0.7798(2) 0.1834(4) 0.0381(12) Uani 1 1 d . . . . .
H26 H 0.594276 0.796761 0.133469 0.046 Uiso 1 1 calc R U . . .
C14 C 0.3013(7) 0.6013(2) -0.1237(4) 0.0443(15) Uani 1 1 d . . . . .
H14A H 0.253572 0.588618 -0.078953 0.066 Uiso 1 1 calc R U . . .
H14B H 0.241846 0.592612 -0.182104 0.066 Uiso 1 1 calc R U . . .
H14C H 0.307172 0.635919 -0.118651 0.066 Uiso 1 1 calc R U . . .
C15 C 0.4593(7) 0.5272(2) -0.1127(4) 0.0388(13) Uani 1 1 d . . . . .
H15A H 0.563204 0.515893 -0.100294 0.058 Uiso 1 1 calc R U . . .
H15B H 0.405278 0.516303 -0.170969 0.058 Uiso 1 1 calc R U . . .
H15C H 0.410136 0.514741 -0.068384 0.058 Uiso 1 1 calc R U . . .
C28 C 1.0419(9) 0.6788(2) 0.6274(4) 0.0497(18) Uani 1 1 d . . . . .
H28 H 1.003683 0.710080 0.642616 0.060 Uiso 1 1 calc R U . . .
F10 F 0.6443(14) 0.5312(6) 0.7162(6) 0.096(5) Uani 0.5 1 d D U P A 1
C29 C 1.2082(11) 0.6800(4) 0.6548(5) 0.079(3) Uani 1 1 d . . . . .
H29A H 1.248451 0.649256 0.642455 0.118 Uiso 1 1 calc R U . . .
H29B H 1.239943 0.686623 0.717779 0.118 Uiso 1 1 calc R U . . .
H29C H 1.246109 0.704816 0.622122 0.118 Uiso 1 1 calc R U . . .
C30 C 0.9764(10) 0.6408(4) 0.6746(5) 0.064(2) Uani 1 1 d . . . . .
H30A H 0.868101 0.638525 0.649302 0.096 Uiso 1 1 calc R U . . .
H30B H 0.994576 0.648880 0.736973 0.096 Uiso 1 1 calc R U . . .
H30C H 1.023950 0.610401 0.668099 0.096 Uiso 1 1 calc R U . . .
F11 F 0.6264(14) 0.5856(4) 0.5863(9) 0.113(6) Uani 0.5 1 d D U P A 1
F12 F 0.3482(11) 0.5618(7) 0.5217(7) 0.137(8) Uani 0.5 1 d D U P A 1
F13 F 0.5688(18) 0.4970(4) 0.5626(9) 0.112(5) Uani 0.5 1 d D U P A 1
F15 F 0.443(2) 0.5953(5) 0.6850(8) 0.168(10) Uani 0.5 1 d D U P A 1
Cl1 Cl 0.3381(9) 0.5143(3) 0.6388(5) 0.085(2) Uani 0.5 1 d D U P B 2
Cl2 Cl 0.6109(15) 0.5670(7) 0.6849(14) 0.358(17) Uani 0.5 1 d D U P B 2
C31 C 0.4440(15) 0.5564(6) 0.6037(11) 0.051(5) Uani 0.5 1 d D U P B 2
H31A H 0.385876 0.586154 0.590888 0.061 Uiso 0.5 1 calc R U P B 2
H31B H 0.469263 0.545613 0.548969 0.061 Uiso 0.5 1 calc R U P B 2

loop_
_atom_site_aniso_label
_atom_site_aniso_U_11
_atom_site_aniso_U_22
_atom_site_aniso_U_33
_atom_site_aniso_U_23
_atom_site_aniso_U_13
_atom_site_aniso_U_12
Sb2 0.01958(19) 0.0248(2) 0.0298(2) -0.00648(16) 0.00466(16) -0.00414(15)
Sb1 0.03499(19) 0.03279(18) 0.02889(17) 0.00722(13) 0.00353(13) -0.00004(14)
Co03 0.0230(3) 0.0192(3) 0.0179(3) -0.0052(2) 0.0040(2) -0.0057(2)
Sb3 0.0564(7) 0.0582(7) 0.0298(5) -0.0028(4) 0.0111(5) -0.0056(5)
F8 0.0252(14) 0.0443(19) 0.0453(19) -0.0028(15) 0.0128(13) 0.0053(13)
F7 0.052(2) 0.0362(18) 0.049(2) 0.0089(15) 0.0227(17) 0.0039(16)
F5 0.0405(19) 0.050(2) 0.046(2) 0.0150(17) 0.0043(16) -0.0142(16)
O1 0.0333(18) 0.0302(18) 0.0200(15) -0.0002(13) 0.0061(13) -0.0065(14)
F6 0.047(2) 0.063(3) 0.0352(18) 0.0129(17) 0.0085(16) -0.0189(18)
F9 0.0403(19) 0.049(2) 0.050(2) -0.0206(17) 0.0009(16) -0.0121(16)
F4 0.049(2) 0.048(2) 0.054(2) 0.0077(18) 0.0148(18) 0.0120(18)
F3 0.069(3) 0.077(3) 0.0325(19) 0.0091(19) 0.0155(19) 0.012(2)
N6 0.0211(17) 0.0183(16) 0.0237(17) -0.0020(13) 0.0043(14) -0.0039(13)
F2 0.055(2) 0.057(3) 0.058(3) -0.011(2) -0.004(2) -0.013(2)
F14 0.140(19) 0.38(4) 0.061(12) 0.029(15) 0.019(11) -0.17(2)
N2 0.0218(17) 0.0182(16) 0.0176(16) -0.0020(12) 0.0042(13) -0.0032(13)
F1 0.060(3) 0.036(2) 0.091(3) 0.015(2) 0.028(2) 0.0072(19)
N12 0.0257(18) 0.0229(18) 0.0215(17) -0.0064(14) 0.0030(14) -0.0056(15)
N5 0.031(2) 0.0230(18) 0.0224(18) -0.0034(14) 0.0105(15) -0.0009(15)
N1 0.0233(18) 0.030(2) 0.0189(16) -0.0051(14) 0.0062(14) -0.0106(15)
N11 0.0264(19) 0.0195(17) 0.0269(19) -0.0066(14) 0.0077(15) -0.0064(14)
N4 0.0225(18) 0.0269(19) 0.0208(17) 0.0010(14) 0.0004(14) -0.0076(15)
N3 0.0245(18) 0.0222(17) 0.0179(16) 0.0009(13) -0.0003(14) -0.0069(14)
N7 0.040(2) 0.0180(17) 0.0209(18) -0.0049(14) -0.0051(16) -0.0033(16)
O2 0.069(3) 0.032(2) 0.036(2) -0.0105(17) 0.004(2) -0.001(2)
N8 0.040(2) 0.0228(19) 0.0211(18) -0.0043(15) 0.0002(16) -0.0043(17)
N10 0.062(3) 0.022(2) 0.026(2) -0.0048(16) 0.002(2) -0.007(2)
C8 0.0227(19) 0.0136(17) 0.024(2) 0.0002(14) 0.0063(16) -0.0033(14)
N9 0.079(4) 0.024(2) 0.0191(19) -0.0045(16) -0.008(2) -0.002(2)
C2 0.0207(19) 0.0174(18) 0.0205(18) -0.0005(14) 0.0036(15) -0.0026(14)
C3 0.025(2) 0.0173(18) 0.024(2) 0.0001(15) 0.0059(16) 0.0021(16)
C12 0.026(2) 0.026(2) 0.030(2) -0.0015(18) -0.0002(18) -0.0055(18)
C4 0.026(2) 0.030(2) 0.034(3) 0.0014(19) 0.0104(19) -0.0042(18)
C17 0.031(2) 0.025(2) 0.023(2) -0.0018(17) -0.0013(18) -0.0038(18)
C23 0.031(2) 0.025(2) 0.020(2) -0.0044(16) 0.0017(17) -0.0007(18)
C1 0.026(2) 0.0163(17) 0.0180(18) 0.0000(14) 0.0022(15) -0.0022(15)
C16 0.037(3) 0.024(2) 0.024(2) -0.0045(17) -0.0005(19) -0.0080(19)
C18 0.030(2) 0.022(2) 0.029(2) -0.0031(17) 0.0063(18) -0.0041(18)
C22 0.037(3) 0.026(2) 0.031(2) -0.0107(19) 0.012(2) -0.0055(19)
C11 0.024(2) 0.029(2) 0.040(3) 0.000(2) 0.005(2) -0.0057(19)
C9 0.032(2) 0.021(2) 0.027(2) 0.0003(17) 0.0083(18) -0.0035(18)
C27 0.032(2) 0.032(2) 0.023(2) -0.0034(18) -0.0001(18) -0.0015(19)
C25 0.048(3) 0.031(3) 0.032(3) -0.004(2) 0.005(2) 0.010(2)
C19 0.044(3) 0.027(2) 0.034(3) 0.001(2) 0.002(2) -0.004(2)
C7 0.044(3) 0.030(2) 0.021(2) -0.0041(18) 0.014(2) 0.000(2)
C10 0.030(2) 0.032(3) 0.035(3) 0.002(2) 0.013(2) -0.007(2)
C13 0.035(3) 0.034(3) 0.0170(19) 0.0016(17) -0.0035(17) -0.016(2)
C6 0.048(3) 0.028(2) 0.034(3) 0.002(2) 0.022(2) 0.003(2)
C21 0.051(3) 0.025(2) 0.044(3) -0.010(2) 0.017(3) -0.005(2)
C24 0.044(3) 0.025(2) 0.027(2) -0.0035(18) 0.004(2) 0.005(2)
C5 0.034(3) 0.037(3) 0.042(3) 0.007(2) 0.020(2) 0.002(2)
C20 0.053(4) 0.023(2) 0.051(3) 0.003(2) 0.012(3) 0.003(2)
C26 0.047(3) 0.033(3) 0.030(3) 0.002(2) 0.000(2) 0.010(2)
C14 0.037(3) 0.045(3) 0.039(3) 0.003(3) -0.014(2) -0.003(3)
C15 0.046(3) 0.032(3) 0.030(3) -0.011(2) -0.006(2) -0.005(2)
C28 0.086(5) 0.032(3) 0.021(2) -0.009(2) -0.006(3) 0.007(3)
F10 0.086(8) 0.171(15) 0.028(4) 0.004(7) 0.008(5) 0.037(10)
C29 0.080(6) 0.118(8) 0.031(3) -0.003(4) -0.002(4) -0.054(6)
C30 0.065(5) 0.099(7) 0.032(3) -0.006(4) 0.018(3) -0.008(5)
F11 0.097(9) 0.074(8) 0.133(12) 0.051(8) -0.044(9) -0.036(7)
F12 0.050(6) 0.31(2) 0.047(6) 0.060(9) -0.006(5) -0.043(10)
F13 0.184(16) 0.074(8) 0.105(10) -0.025(7) 0.085(11) -0.036(9)
F15 0.30(2) 0.133(13) 0.066(8) 0.019(8) 0.040(11) 0.165(16)
Cl1 0.063(3) 0.141(6) 0.048(3) 0.002(3) 0.008(2) -0.015(3)
Cl2 0.225(14) 0.37(2) 0.58(3) -0.40(2) 0.294(19) -0.218(15)
C31 0.038(8) 0.068(11) 0.034(8) 0.002(6) -0.013(6) 0.033(7)

loop_
_atom_type_symbol
_atom_type_description
_atom_type_scat_dispersion_real
_atom_type_scat_dispersion_imag
_atom_type_scat_source
C C 0.0033 0.0016 'International Tables Vol C Tables 4.2.6.8 and 6.1.1.4'
H H 0.0000 0.0000 'International Tables Vol C Tables 4.2.6.8 and 6.1.1.4'
Cl Cl 0.1484 0.1585 'International Tables Vol C Tables 4.2.6.8 and 6.1.1.4'
Co Co 0.3494 0.9721 'International Tables Vol C Tables 4.2.6.8 and 6.1.1.4'
F F 0.0171 0.0103 'International Tables Vol C Tables 4.2.6.8 and 6.1.1.4'
N N 0.0061 0.0033 'International Tables Vol C Tables 4.2.6.8 and 6.1.1.4'
O O 0.0106 0.0060 'International Tables Vol C Tables 4.2.6.8 and 6.1.1.4'
Sb Sb -0.5866 1.5461 'International Tables Vol C Tables 4.2.6.8 and 6.1.1.4'

loop_
_geom_angle_atom_site_label_1
_geom_angle_atom_site_label_2
_geom_angle_atom_site_label_3
_geom_angle
_geom_angle_site_symmetry_1
_geom_angle_site_symmetry_3
_geom_angle_publ_flag
F8 Sb2 F8 180.0 . 3_765 ?
F7 Sb2 F8 90.59(16) 3_765 3_765 ?
F7 Sb2 F8 90.59(16) . . ?
F7 Sb2 F8 89.41(16) . 3_765 ?
F7 Sb2 F8 89.41(16) 3_765 . ?
F7 Sb2 F7 180.0 . 3_765 ?
F7 Sb2 F9 89.75(19) 3_765 3_765 ?
F7 Sb2 F9 89.75(19) . . ?
F7 Sb2 F9 90.25(19) 3_765 . ?
F7 Sb2 F9 90.25(19) . 3_765 ?
F9 Sb2 F8 91.20(17) 3_765 3_765 ?
F9 Sb2 F8 88.80(17) 3_765 . ?
F9 Sb2 F8 88.80(17) . 3_765 ?
F9 Sb2 F8 91.20(17) . . ?
F9 Sb2 F9 180.0 . 3_765 ?
F5 Sb1 F6 89.86(17) . . ?
F5 Sb1 F2 179.1(2) . . ?
F5 Sb1 F1 90.5(2) . . ?
F4 Sb1 F5 90.17(19) . . ?
F4 Sb1 F6 90.24(19) . . ?
F4 Sb1 F3 89.7(2) . . ?
F4 Sb1 F2 89.0(2) . . ?
F4 Sb1 F1 178.11(19) . . ?
F3 Sb1 F5 89.3(2) . . ?
F3 Sb1 F6 179.1(2) . . ?
F3 Sb1 F2 90.3(2) . . ?
F3 Sb1 F1 92.1(2) . . ?
F2 Sb1 F6 90.60(19) . . ?
F1 Sb1 F6 88.0(2) . . ?
F1 Sb1 F2 90.3(2) . . ?
N12 Co03 N6 91.90(17) . . ?
N12 Co03 N5 91.70(17) . . ?
N12 Co03 N11 161.64(16) . . ?
N5 Co03 N6 159.57(16) . . ?
N1 Co03 N6 78.58(16) . . ?
N1 Co03 N12 100.21(18) . . ?
N1 Co03 N5 80.99(17) . . ?
N1 Co03 N11 98.06(18) . . ?
N1 Co03 N7 176.3(2) . . ?
N11 Co03 N6 93.50(16) . . ?
N11 Co03 N5 89.34(17) . . ?
N7 Co03 N6 97.79(19) . . ?
N7 Co03 N12 80.52(17) . . ?
N7 Co03 N5 102.64(19) . . ?
N7 Co03 N11 81.37(17) . . ?
F14 Sb3 F11 176.5(8) . . ?
F14 Sb3 F12 92.9(7) . . ?
F14 Sb3 F13 94.9(10) . . ?
F14 Sb3 F15 89.3(10) . . ?
F10 Sb3 F14 90.1(8) . . ?
F10 Sb3 F11 87.4(6) . . ?
F10 Sb3 F12 176.8(6) . . ?
F10 Sb3 F13 86.4(6) . . ?
F10 Sb3 F15 88.2(6) . . ?
F11 Sb3 F12 89.6(5) . . ?
F11 Sb3 F13 87.3(6) . . ?
F11 Sb3 F15 88.2(8) . . ?
F12 Sb3 F13 92.3(7) . . ?
F15 Sb3 F12 92.9(7) . . ?
F15 Sb3 F13 173.1(8) . . ?
C8 N6 Co03 115.7(3) . . ?
C12 N6 Co03 125.5(3) . . ?
C12 N6 C8 118.7(4) . . ?
N1 N2 C8 112.0(3) . . ?
N1 N2 C1 120.7(4) . . ?
C1 N2 C8 127.3(4) . . ?
C23 N12 Co03 114.5(3) . . ?
C27 N12 Co03 126.7(3) . . ?
C27 N12 C23 118.8(4) . . ?
C3 N5 Co03 114.1(3) . . ?
C7 N5 Co03 127.4(4) . . ?
C7 N5 C3 118.4(4) . . ?
N2 N1 Co03 120.4(3) . . ?
C2 N1 Co03 120.1(3) . . ?
C2 N1 N2 119.5(4) . . ?
C18 N11 Co03 113.8(3) . . ?
C18 N11 C22 117.9(4) . . ?
C22 N11 Co03 128.3(4) . . ?
C2 N4 N3 114.8(4) . . ?
N4 N3 C1 126.2(4) . . ?
N4 N3 C13 115.5(4) . . ?
C1 N3 C13 118.0(4) . . ?
N8 N7 Co03 113.3(3) . . ?
C17 N7 Co03 113.7(3) . . ?
C17 N7 N8 113.0(4) . . ?
C23 N8 N7 111.2(4) . . ?
C23 N8 C16 127.2(4) . . ?
C16 N8 N7 121.1(4) . . ?
C17 N10 N9 115.6(5) . . ?
N6 C8 N2 113.1(4) . . ?
N6 C8 C9 122.7(4) . . ?
C9 C8 N2 124.3(4) . . ?
N10 N9 C28 115.5(5) . . ?
C16 N9 N10 124.5(4) . . ?
C16 N9 C28 119.6(5) . . ?
N1 C2 C3 111.1(4) . . ?
N4 C2 N1 125.4(4) . . ?
N4 C2 C3 123.5(4) . . ?
N5 C3 C2 113.6(4) . . ?
N5 C3 C4 122.5(4) . . ?
C4 C3 C2 123.9(4) . . ?
N6 C12 H12 119.3 . . ?
N6 C12 C11 121.4(5) . . ?
C11 C12 H12 119.3 . . ?
C3 C4 H4 121.1 . . ?
C3 C4 C5 117.9(5) . . ?
C5 C4 H4 121.1 . . ?
N7 C17 C18 111.7(4) . . ?
N10 C17 N7 125.3(5) . . ?
N10 C17 C18 122.9(5) . . ?
N12 C23 N8 113.5(4) . . ?
N12 C23 C24 121.4(5) . . ?
N8 C23 C24 125.1(4) . . ?
O1 C1 N2 122.7(4) . . ?
O1 C1 N3 124.1(4) . . ?
N3 C1 N2 113.1(4) . . ?
O2 C16 N8 123.1(5) . . ?
O2 C16 N9 122.2(5) . . ?
N9 C16 N8 114.6(4) . . ?
N11 C18 C17 112.4(4) . . ?
N11 C18 C19 122.9(5) . . ?
C19 C18 C17 124.6(5) . . ?
N11 C22 H22 118.9 . . ?
N11 C22 C21 122.3(5) . . ?
C21 C22 H22 118.9 . . ?
C12 C11 H11 120.1 . . ?
C12 C11 C10 119.7(5) . . ?
C10 C11 H11 120.1 . . ?
C8 C9 H9 121.2 . . ?
C10 C9 C8 117.5(5) . . ?
C10 C9 H9 121.2 . . ?
N12 C27 H27 118.8 . . ?
N12 C27 C26 122.4(5) . . ?
C26 C27 H27 118.8 . . ?
C24 C25 H25 120.2 . . ?
C24 C25 C26 119.5(5) . . ?
C26 C25 H25 120.2 . . ?
C18 C19 H19 120.8 . . ?
C18 C19 C20 118.3(5) . . ?
C20 C19 H19 120.8 . . ?
N5 C7 H7 119.0 . . ?
N5 C7 C6 121.9(5) . . ?
C6 C7 H7 119.0 . . ?
C11 C10 H10 120.1 . . ?
C9 C10 C11 119.9(5) . . ?
C9 C10 H10 120.1 . . ?
N3 C13 H13 108.4 . . ?
N3 C13 C14 109.5(5) . . ?
N3 C13 C15 109.4(4) . . ?
C14 C13 H13 108.4 . . ?
C14 C13 C15 112.7(5) . . ?
C15 C13 H13 108.4 . . ?
C7 C6 H6 120.2 . . ?
C5 C6 C7 119.6(5) . . ?
C5 C6 H6 120.2 . . ?
C22 C21 H21 120.4 . . ?
C22 C21 C20 119.2(5) . . ?
C20 C21 H21 120.4 . . ?
C23 C24 H24 120.5 . . ?
C25 C24 C23 119.0(5) . . ?
C25 C24 H24 120.5 . . ?
C4 C5 H5 120.2 . . ?
C6 C5 C4 119.6(5) . . ?
C6 C5 H5 120.2 . . ?
C19 C20 H20 120.3 . . ?
C21 C20 C19 119.3(5) . . ?
C21 C20 H20 120.3 . . ?
C27 C26 C25 118.8(5) . . ?
C27 C26 H26 120.6 . . ?
C25 C26 H26 120.6 . . ?
C13 C14 H14A 109.5 . . ?
C13 C14 H14B 109.5 . . ?
C13 C14 H14C 109.5 . . ?
H14A C14 H14B 109.5 . . ?
H14A C14 H14C 109.5 . . ?
H14B C14 H14C 109.5 . . ?
C13 C15 H15A 109.5 . . ?
C13 C15 H15B 109.5 . . ?
C13 C15 H15C 109.5 . . ?
H15A C15 H15B 109.5 . . ?
H15A C15 H15C 109.5 . . ?
H15B C15 H15C 109.5 . . ?
N9 C28 H28 107.9 . . ?
N9 C28 C30 111.5(6) . . ?
C29 C28 N9 109.5(7) . . ?
C29 C28 H28 107.9 . . ?
C29 C28 C30 112.1(7) . . ?
C30 C28 H28 107.9 . . ?
C28 C29 H29A 109.5 . . ?
C28 C29 H29B 109.5 . . ?
C28 C29 H29C 109.5 . . ?
H29A C29 H29B 109.5 . . ?
H29A C29 H29C 109.5 . . ?
H29B C29 H29C 109.5 . . ?
C28 C30 H30A 109.5 . . ?
C28 C30 H30B 109.5 . . ?
C28 C30 H30C 109.5 . . ?
H30A C30 H30B 109.5 . . ?
H30A C30 H30C 109.5 . . ?
H30B C30 H30C 109.5 . . ?
Cl1 C31 Cl2 110.3(10) . . ?
Cl1 C31 H31A 109.6 . . ?
Cl1 C31 H31B 109.6 . . ?
Cl2 C31 H31A 109.6 . . ?
Cl2 C31 H31B 109.6 . . ?
H31A C31 H31B 108.1 . . ?

loop_
_geom_bond_atom_site_label_1
_geom_bond_atom_site_label_2
_geom_bond_distance
_geom_bond_site_symmetry_2
_geom_bond_publ_flag
Sb2 F8 1.885(3) 3_765 ?
Sb2 F8 1.885(3) . ?
Sb2 F7 1.863(4) . ?
Sb2 F7 1.863(4) 3_765 ?
Sb2 F9 1.866(3) 3_765 ?
Sb2 F9 1.866(3) . ?
Sb1 F5 1.867(4) . ?
Sb1 F6 1.872(4) . ?
Sb1 F4 1.860(4) . ?
Sb1 F3 1.865(4) . ?
Sb1 F2 1.869(4) . ?
Sb1 F1 1.868(4) . ?
Co03 N6 1.994(4) . ?
Co03 N12 1.949(4) . ?
Co03 N5 1.966(4) . ?
Co03 N1 1.877(4) . ?
Co03 N11 1.963(4) . ?
Co03 N7 1.878(4) . ?
Sb3 F14 1.832(14) . ?
Sb3 F10 1.822(9) . ?
Sb3 F11 1.836(11) . ?
Sb3 F12 1.851(9) . ?
Sb3 F13 1.878(10) . ?
Sb3 F15 1.839(10) . ?
O1 C1 1.199(6) . ?
N6 C8 1.354(6) . ?
N6 C12 1.346(6) . ?
N2 N1 1.360(5) . ?
N2 C8 1.411(6) . ?
N2 C1 1.409(5) . ?
N12 C23 1.357(6) . ?
N12 C27 1.343(6) . ?
N5 C3 1.357(6) . ?
N5 C7 1.343(6) . ?
N1 C2 1.326(6) . ?
N11 C18 1.355(6) . ?
N11 C22 1.355(6) . ?
N4 N3 1.358(5) . ?
N4 C2 1.310(6) . ?
N3 C1 1.390(6) . ?
N3 C13 1.495(6) . ?
N7 N8 1.415(6) . ?
N7 C17 1.376(6) . ?
O2 C16 1.249(7) . ?
N8 C23 1.382(6) . ?
N8 C16 1.384(6) . ?
N10 N9 1.377(6) . ?
N10 C17 1.309(7) . ?
C8 C9 1.385(7) . ?
N9 C16 1.372(7) . ?
N9 C28 1.492(7) . ?
C2 C3 1.476(6) . ?
C3 C4 1.370(7) . ?
C12 H12 0.9500 . ?
C12 C11 1.368(8) . ?
C4 H4 0.9500 . ?
C4 C5 1.398(8) . ?
C17 C18 1.451(7) . ?
C23 C24 1.387(7) . ?
C18 C19 1.381(7) . ?
C22 H22 0.9500 . ?
C22 C21 1.379(8) . ?
C11 H11 0.9500 . ?
C11 C10 1.383(8) . ?
C9 H9 0.9500 . ?
C9 C10 1.379(7) . ?
C27 H27 0.9500 . ?
C27 C26 1.372(8) . ?
C25 H25 0.9500 . ?
C25 C24 1.376(8) . ?
C25 C26 1.388(8) . ?
C19 H19 0.9500 . ?
C19 C20 1.393(8) . ?
C7 H7 0.9500 . ?
C7 C6 1.368(8) . ?
C10 H10 0.9500 . ?
C13 H13 1.0000 . ?
C13 C14 1.516(9) . ?
C13 C15 1.522(8) . ?
C6 H6 0.9500 . ?
C6 C5 1.366(9) . ?
C21 H21 0.9500 . ?
C21 C20 1.386(9) . ?
C24 H24 0.9500 . ?
C5 H5 0.9500 . ?
C20 H20 0.9500 . ?
C26 H26 0.9500 . ?
C14 H14A 0.9800 . ?
C14 H14B 0.9800 . ?
C14 H14C 0.9800 . ?
C15 H15A 0.9800 . ?
C15 H15B 0.9800 . ?
C15 H15C 0.9800 . ?
C28 H28 1.0000 . ?
C28 C29 1.483(12) . ?
C28 C30 1.508(11) . ?
C29 H29A 0.9800 . ?
C29 H29B 0.9800 . ?
C29 H29C 0.9800 . ?
C30 H30A 0.9800 . ?
C30 H30B 0.9800 . ?
C30 H30C 0.9800 . ?
Cl1 C31 1.707(16) . ?
Cl2 C31 1.767(16) . ?
C31 H31A 0.9900 . ?
C31 H31B 0.9900 . ?

loop_
_geom_torsion_atom_site_label_1
_geom_torsion_atom_site_label_2
_geom_torsion_atom_site_label_3
_geom_torsion_atom_site_label_4
_geom_torsion
_geom_torsion_site_symmetry_1
_geom_torsion_site_symmetry_2
_geom_torsion_site_symmetry_3
_geom_torsion_site_symmetry_4
_geom_torsion_publ_flag
Co03 N6 C8 N2 5.1(5) . . . . ?
Co03 N6 C8 C9 -174.7(4) . . . . ?
Co03 N6 C12 C11 177.4(4) . . . . ?
Co03 N12 C23 N8 -1.3(6) . . . . ?
Co03 N12 C23 C24 179.4(4) . . . . ?
Co03 N12 C27 C26 -179.2(5) . . . . ?
Co03 N5 C3 C2 -3.5(5) . . . . ?
Co03 N5 C3 C4 177.3(4) . . . . ?
Co03 N5 C7 C6 -178.8(4) . . . . ?
Co03 N1 C2 N4 -178.9(4) . . . . ?
Co03 N1 C2 C3 0.2(5) . . . . ?
Co03 N11 C18 C17 -1.9(5) . . . . ?
Co03 N11 C18 C19 178.6(4) . . . . ?
Co03 N11 C22 C21 -178.7(4) . . . . ?
Co03 N7 N8 C23 -29.5(5) . . . . ?
Co03 N7 N8 C16 158.5(4) . . . . ?
Co03 N7 C17 N10 -153.4(5) . . . . ?
Co03 N7 C17 C18 28.8(6) . . . . ?
N6 Co03 N1 N2 1.1(3) . . . . ?
N6 Co03 N1 C2 178.4(4) . . . . ?
N6 Co03 N7 N8 113.2(3) . . . . ?
N6 Co03 N7 C17 -116.0(4) . . . . ?
N6 C8 C9 C10 -3.3(7) . . . . ?
N6 C12 C11 C10 -2.3(8) . . . . ?
N2 N1 C2 N4 -1.5(7) . . . . ?
N2 N1 C2 C3 177.5(4) . . . . ?
N2 C8 C9 C10 176.9(4) . . . . ?
N12 Co03 N1 N2 91.0(4) . . . . ?
N12 Co03 N1 C2 -91.7(4) . . . . ?
N12 Co03 N7 N8 22.5(3) . . . . ?
N12 Co03 N7 C17 153.4(4) . . . . ?
N12 C23 C24 C25 0.3(9) . . . . ?
N12 C27 C26 C25 -0.1(10) . . . . ?
N5 Co03 N1 N2 -178.9(4) . . . . ?
N5 Co03 N1 C2 -1.6(4) . . . . ?
N5 Co03 N7 N8 -67.1(4) . . . . ?
N5 Co03 N7 C17 63.8(4) . . . . ?
N5 C3 C4 C5 1.1(8) . . . . ?
N5 C7 C6 C5 2.4(9) . . . . ?
N1 N2 C8 N6 -4.2(5) . . . . ?
N1 N2 C8 C9 175.7(4) . . . . ?
N1 N2 C1 O1 176.9(4) . . . . ?
N1 N2 C1 N3 -1.6(6) . . . . ?
N1 C2 C3 N5 2.2(6) . . . . ?
N1 C2 C3 C4 -178.6(5) . . . . ?
N11 Co03 N1 N2 -90.9(4) . . . . ?
N11 Co03 N1 C2 86.4(4) . . . . ?
N11 Co03 N7 N8 -154.4(4) . . . . ?
N11 Co03 N7 C17 -23.6(4) . . . . ?
N11 C18 C19 C20 0.5(9) . . . . ?
N11 C22 C21 C20 -0.1(9) . . . . ?
N4 N3 C1 O1 178.5(5) . . . . ?
N4 N3 C1 N2 -3.1(6) . . . . ?
N4 N3 C13 C14 51.6(6) . . . . ?
N4 N3 C13 C15 -72.4(6) . . . . ?
N4 C2 C3 N5 -178.7(4) . . . . ?
N4 C2 C3 C4 0.5(7) . . . . ?
N3 N4 C2 N1 -2.8(7) . . . . ?
N3 N4 C2 C3 178.4(4) . . . . ?
N7 N8 C23 N12 19.3(6) . . . . ?
N7 N8 C23 C24 -161.4(5) . . . . ?
N7 N8 C16 O2 168.0(5) . . . . ?
N7 N8 C16 N9 -13.9(8) . . . . ?
N7 C17 C18 N11 -16.8(6) . . . . ?
N7 C17 C18 C19 162.7(5) . . . . ?
N8 N7 C17 N10 -22.4(8) . . . . ?
N8 N7 C17 C18 159.7(4) . . . . ?
N8 C23 C24 C25 -179.0(6) . . . . ?
N10 N9 C16 O2 171.2(6) . . . . ?
N10 N9 C16 N8 -6.9(9) . . . . ?
N10 N9 C28 C29 76.4(8) . . . . ?
N10 N9 C28 C30 -48.3(9) . . . . ?
N10 C17 C18 N11 165.3(5) . . . . ?
N10 C17 C18 C19 -15.2(9) . . . . ?
C8 N6 C12 C11 -0.6(7) . . . . ?
C8 N2 N1 Co03 1.4(5) . . . . ?
C8 N2 N1 C2 -176.0(4) . . . . ?
C8 N2 C1 O1 -3.4(7) . . . . ?
C8 N2 C1 N3 178.1(4) . . . . ?
C8 C9 C10 C11 0.3(8) . . . . ?
N9 N10 C17 N7 3.8(9) . . . . ?
N9 N10 C17 C18 -178.5(5) . . . . ?
C2 N4 N3 C1 5.2(7) . . . . ?
C2 N4 N3 C13 179.6(4) . . . . ?
C2 C3 C4 C5 -178.1(5) . . . . ?
C3 N5 C7 C6 -0.5(8) . . . . ?
C3 C4 C5 C6 0.8(8) . . . . ?
C12 N6 C8 N2 -176.7(4) . . . . ?
C12 N6 C8 C9 3.5(7) . . . . ?
C12 C11 C10 C9 2.4(8) . . . . ?
C17 N7 N8 C23 -160.7(4) . . . . ?
C17 N7 N8 C16 27.3(7) . . . . ?
C17 N10 N9 C16 12.3(10) . . . . ?
C17 N10 N9 C28 -174.6(6) . . . . ?
C17 C18 C19 C20 -179.0(6) . . . . ?
C23 N12 C27 C26 -1.1(8) . . . . ?
C23 N8 C16 O2 -2.6(9) . . . . ?
C23 N8 C16 N9 175.5(5) . . . . ?
C1 N2 N1 Co03 -178.9(3) . . . . ?
C1 N2 N1 C2 3.8(6) . . . . ?
C1 N2 C8 N6 176.1(4) . . . . ?
C1 N2 C8 C9 -4.1(7) . . . . ?
C1 N3 C13 C14 -133.5(5) . . . . ?
C1 N3 C13 C15 102.5(5) . . . . ?
C16 N8 C23 N12 -169.4(5) . . . . ?
C16 N8 C23 C24 9.9(9) . . . . ?
C16 N9 C28 C29 -110.1(8) . . . . ?
C16 N9 C28 C30 125.2(7) . . . . ?
C18 N11 C22 C21 1.0(8) . . . . ?
C18 C19 C20 C21 0.4(10) . . . . ?
C22 N11 C18 C17 178.3(4) . . . . ?
C22 N11 C18 C19 -1.2(8) . . . . ?
C22 C21 C20 C19 -0.6(10) . . . . ?
C27 N12 C23 N8 -179.6(5) . . . . ?
C27 N12 C23 C24 1.0(8) . . . . ?
C7 N5 C3 C2 178.0(4) . . . . ?
C7 N5 C3 C4 -1.3(7) . . . . ?
C7 C6 C5 C4 -2.5(9) . . . . ?
C13 N3 C1 O1 4.2(7) . . . . ?
C13 N3 C1 N2 -177.4(4) . . . . ?
C24 C25 C26 C27 1.4(10) . . . . ?
C26 C25 C24 C23 -1.5(10) . . . . ?
C28 N9 C16 O2 -1.7(10) . . . . ?
C28 N9 C16 N8 -179.8(6) . . . . ?
